data_7721012
loop_
_publ_author_name
'Varaksina, Evgenia'
'Ferulev, Alexey I.'
'Korshunov, Vladislav Mikhailovich'
'Stankevich, Tatyana S.'
'Gontcharenko , Victoria E.'
'Taydakov, Ilya V.'

_publ_section_title
;
 Modulating the energy transfer processes via XPh3 (X=Si, Ge, Sn)
 substitution in luminescent Eu3+ \b-diketonate complexes
;
_journal_name_full 'Dalton Transactions'
_journal_paper_doi 10.1039/D6DT00437G
_journal_year 2026
_chemical_formula_moiety 'C26 H22 Ge O'
_chemical_formula_sum 'C26 H22 Ge O'
_chemical_formula_weight 423.02
_space_group_crystal_system monoclinic
_space_group_IT_number 14
_space_group_name_Hall '-P 2yn'
_space_group_name_H-M_alt 'P 1 21/n 1'
_atom_sites_solution_hydrogens geom
_atom_sites_solution_primary dual
_audit_creation_date 2025-11-10
_audit_creation_method
;
Olex2 1.5
(compiled 2025.07.13 svn.rb7424aed for OlexSys, GUI svn.r7314)
;
_audit_update_record
;
2025-11-10 deposited with the CCDC.	2026-05-08 downloaded from the CCDC.
;
_cell_angle_alpha 90
_cell_angle_beta 101.4210(10)
_cell_angle_gamma 90
_cell_formula_units_Z 4
_cell_length_a 14.3155(4)
_cell_length_b 9.8397(3)
_cell_length_c 14.9196(4)
_cell_measurement_reflns_used 9975
_cell_measurement_temperature 100.00
_cell_measurement_theta_max 30.48
_cell_measurement_theta_min 2.20
_cell_volume 2059.96(10)
_computing_cell_refinement 'SAINT V8.40B (?, 2016)'
_computing_data_reduction 'SAINT V8.40B (?, 2016)'
_computing_molecular_graphics 'Olex2 1.5 (Dolomanov et al., 2009)'
_computing_publication_material 'Olex2 1.5 (Dolomanov et al., 2009)'
_computing_structure_refinement 'SHELXL 2018/3 (Sheldrick, 2015)'
_computing_structure_solution 'SHELXT 2018/2 (Sheldrick, 2018)'
_diffrn_ambient_temperature 100.00
_diffrn_detector 'Photon III detector'
_diffrn_measured_fraction_theta_full 0.999
_diffrn_measured_fraction_theta_max 0.998
_diffrn_measurement_device 'three-circle diffractometer'
_diffrn_measurement_device_type 'Bruker D8 Quest'
_diffrn_measurement_method '\f and \w scans'
_diffrn_radiation_monochromator 'mirror optics'
_diffrn_radiation_probe x-ray
_diffrn_radiation_type MoK\a
_diffrn_radiation_wavelength 0.71073
_diffrn_reflns_av_R_equivalents 0.0397
_diffrn_reflns_av_unetI/netI 0.0392
_diffrn_reflns_Laue_measured_fraction_full 0.999
_diffrn_reflns_Laue_measured_fraction_max 0.998
_diffrn_reflns_limit_h_max 20
_diffrn_reflns_limit_h_min -20
_diffrn_reflns_limit_k_max 14
_diffrn_reflns_limit_k_min -14
_diffrn_reflns_limit_l_max 21
_diffrn_reflns_limit_l_min -21
_diffrn_reflns_number 22325
_diffrn_reflns_point_group_measured_fraction_full 0.999
_diffrn_reflns_point_group_measured_fraction_max 0.998
_diffrn_reflns_theta_full 25.242
_diffrn_reflns_theta_max 30.503
_diffrn_reflns_theta_min 2.201
_diffrn_source 'microfocus sealed X-ray tube'
_diffrn_source_current 0.9
_diffrn_source_power 0.045
_diffrn_source_type 'Incoatec I\ms'
_diffrn_source_voltage 50.0
_diffrn_standards_number 0
_exptl_absorpt_coefficient_mu 1.500
_exptl_absorpt_correction_T_max 0.6478
_exptl_absorpt_correction_T_min 0.4891
_exptl_absorpt_correction_type multi-scan
_exptl_absorpt_process_details
;
SADABS-2016/2 (Bruker,2016/2) was used for absorption correction.
wR2(int) was 0.0880 before and 0.0496 after correction.
The Ratio of minimum to maximum transmission is 0.7550.
The \l/2 correction factor is Not present.
;
_exptl_crystal_colour colourless
_exptl_crystal_density_diffrn 1.364
_exptl_crystal_description block
_exptl_crystal_F_000 872
_exptl_crystal_size_max 0.147
_exptl_crystal_size_mid 0.109
_exptl_crystal_size_min 0.098
_refine_diff_density_max 0.452
_refine_diff_density_min -0.398
_refine_diff_density_rms 0.064
_refine_ls_extinction_method none
_refine_ls_goodness_of_fit_ref 1.039
_refine_ls_hydrogen_treatment constr
_refine_ls_matrix_type full
_refine_ls_number_parameters 254
_refine_ls_number_reflns 6278
_refine_ls_number_restraints 0
_refine_ls_restrained_S_all 1.039
_refine_ls_R_factor_all 0.0409
_refine_ls_R_factor_gt 0.0303
_refine_ls_shift/su_max 0.003
_refine_ls_shift/su_mean 0.000
_refine_ls_structure_factor_coef Fsqd
_refine_ls_weighting_details 'w=1/[\s^2^(Fo^2^)+(0.0293P)^2^+0.7219P] where P=(Fo^2^+2Fc^2^)/3'
_refine_ls_weighting_scheme calc
_refine_ls_wR_factor_gt 0.0700
_refine_ls_wR_factor_ref 0.0736
_reflns_Friedel_coverage 0.000
_reflns_number_gt 5228
_reflns_number_total 6278
_reflns_threshold_expression 'I > 2\s(I)'
_cod_data_source_file d6dt00437g2.cif
_cod_data_source_block q
_cod_database_code 7721012
_shelx_shelxl_version_number 2018/3
_shelx_space_group_comment
;
The symmetry employed for this shelxl refinement is uniquely defined
by the following loop, which should always be used as a source of
symmetry information in preference to the above space-group names.
They are only intended as comments.
;
_olex2_refinement_description
;
1. Fixed Uiso
 At 1.2 times of:
  All C(H) groups
 At 1.5 times of:
  All C(H,H,H) groups
2.a Aromatic/amide H refined with riding coordinates:
 C2(H2), C3(H3), C16(H16), C22(H22), C10(H10), C26(H26), C23(H23), C5(H5),
 C24(H24), C19(H19), C6(H6), C25(H25), C20(H20), C17(H17), C14(H14), C11(H11),
 C18(H18), C12(H12), C13(H13)
2.b Idealised Me refined as rotating group:
 C8(H8A,H8B,H8C)
;
_olex2_submission_special_instructions 'No special instructions were received'

loop_
_space_group_symop_operation_xyz
'x, y, z'
'-x+1/2, y+1/2, -z+1/2'
'-x, -y, -z'
'x-1/2, -y-1/2, z-1/2'

loop_
_atom_site_label
_atom_site_type_symbol
_atom_site_fract_x
_atom_site_fract_y
_atom_site_fract_z
_atom_site_U_iso_or_equiv
_atom_site_adp_type
_atom_site_occupancy
_atom_site_site_symmetry_order
_atom_site_calc_flag
_atom_site_refinement_flags_posn
_atom_site_refinement_flags_adp
_atom_site_refinement_flags_occupancy
_atom_site_disorder_assembly
_atom_site_disorder_group
Ge1 Ge 0.32109(2) 0.45824(2) 0.58748(2) 0.01563(5) Uani 1 1 d . . . . .
O1 O 0.33878(10) 0.04141(15) 0.21869(9) 0.0388(3) Uani 1 1 d . . . . .
C9 C 0.19732(11) 0.39194(15) 0.60413(10) 0.0184(3) Uani 1 1 d . . . . .
C2 C 0.43999(11) 0.27808(15) 0.49962(10) 0.0190(3) Uani 1 1 d . . . . .
H2 H 0.488758 0.295980 0.551442 0.023 Uiso 1 1 calc R U . . .
C4 C 0.38645(11) 0.15926(15) 0.35756(10) 0.0185(3) Uani 1 1 d . . . . .
C1 C 0.35329(10) 0.34581(15) 0.49015(10) 0.0172(3) Uani 1 1 d . . . . .
C21 C 0.41827(11) 0.43404(14) 0.69754(10) 0.0169(3) Uani 1 1 d . . . . .
C3 C 0.45656(11) 0.18468(15) 0.43461(10) 0.0199(3) Uani 1 1 d . . . . .
H3 H 0.515808 0.138181 0.442824 0.024 Uiso 1 1 calc R U . . .
C15 C 0.30911(10) 0.64924(15) 0.55320(11) 0.0186(3) Uani 1 1 d . . . . .
C16 C 0.29827(11) 0.69048(16) 0.46217(11) 0.0232(3) Uani 1 1 d . . . . .
H16 H 0.299973 0.624868 0.415811 0.028 Uiso 1 1 calc R U . . .
C22 C 0.40089(11) 0.35714(15) 0.77146(10) 0.0194(3) Uani 1 1 d . . . . .
H22 H 0.340102 0.316682 0.768512 0.023 Uiso 1 1 calc R U . . .
C10 C 0.18062(12) 0.25297(17) 0.61011(11) 0.0250(3) Uani 1 1 d . . . . .
H10 H 0.231382 0.190730 0.610225 0.030 Uiso 1 1 calc R U . . .
C26 C 0.50843(12) 0.49131(17) 0.70366(11) 0.0236(3) Uani 1 1 d . . . . .
H26 H 0.521517 0.544468 0.654433 0.028 Uiso 1 1 calc R U . . .
C23 C 0.47159(12) 0.33927(16) 0.84917(11) 0.0235(3) Uani 1 1 d . . . . .
H23 H 0.458623 0.287948 0.899243 0.028 Uiso 1 1 calc R U . . .
C5 C 0.30112(11) 0.23145(16) 0.34494(10) 0.0208(3) Uani 1 1 d . . . . .
H5 H 0.254265 0.218273 0.290903 0.025 Uiso 1 1 calc R U . . .
C24 C 0.56049(12) 0.39597(17) 0.85361(11) 0.0263(3) Uani 1 1 d . . . . .
H24 H 0.608827 0.383190 0.906579 0.032 Uiso 1 1 calc R U . . .
C19 C 0.29062(13) 0.88409(17) 0.59594(12) 0.0275(3) Uani 1 1 d . . . . .
H19 H 0.287007 0.949906 0.641715 0.033 Uiso 1 1 calc R U . . .
C6 C 0.28432(11) 0.32230(16) 0.41080(10) 0.0206(3) Uani 1 1 d . . . . .
H6 H 0.225264 0.369366 0.402143 0.025 Uiso 1 1 calc R U . . .
C25 C 0.57939(12) 0.47164(18) 0.78082(12) 0.0285(4) Uani 1 1 d . . . . .
H25 H 0.640810 0.510008 0.783697 0.034 Uiso 1 1 calc R U . . .
C7 C 0.39755(12) 0.05177(16) 0.28916(11) 0.0242(3) Uani 1 1 d . . . . .
C20 C 0.30576(12) 0.74773(16) 0.61974(11) 0.0232(3) Uani 1 1 d . . . . .
H20 H 0.313913 0.721522 0.682091 0.028 Uiso 1 1 calc R U . . .
C17 C 0.28497(12) 0.82733(18) 0.43886(12) 0.0286(4) Uani 1 1 d . . . . .
H17 H 0.278707 0.854629 0.376883 0.034 Uiso 1 1 calc R U . . .
C14 C 0.12120(13) 0.47977(17) 0.60355(14) 0.0305(4) Uani 1 1 d . . . . .
H14 H 0.130622 0.574998 0.599710 0.037 Uiso 1 1 calc R U . . .
C11 C 0.09099(14) 0.20398(18) 0.61589(12) 0.0315(4) Uani 1 1 d . . . . .
H11 H 0.081165 0.108948 0.620411 0.038 Uiso 1 1 calc R U . . .
C18 C 0.28086(13) 0.92343(17) 0.50552(13) 0.0291(4) Uani 1 1 d . . . . .
H18 H 0.271331 1.016474 0.489262 0.035 Uiso 1 1 calc R U . . .
C12 C 0.01643(13) 0.2924(2) 0.61512(12) 0.0331(4) Uani 1 1 d . . . . .
H12 H -0.044830 0.258761 0.619092 0.040 Uiso 1 1 calc R U . . .
C13 C 0.03124(14) 0.4301(2) 0.60853(15) 0.0373(4) Uani 1 1 d . . . . .
H13 H -0.020191 0.491467 0.607380 0.045 Uiso 1 1 calc R U . . .
C8 C 0.48008(17) -0.0430(2) 0.30964(14) 0.0417(5) Uani 1 1 d . . . . .
H8A H 0.469709 -0.119166 0.266475 0.063 Uiso 1 1 calc R U . . .
H8B H 0.486445 -0.077604 0.372156 0.063 Uiso 1 1 calc R U . . .
H8C H 0.538422 0.005329 0.303774 0.063 Uiso 1 1 calc R U . . .

loop_
_atom_site_aniso_label
_atom_site_aniso_U_11
_atom_site_aniso_U_22
_atom_site_aniso_U_33
_atom_site_aniso_U_23
_atom_site_aniso_U_13
_atom_site_aniso_U_12
Ge1 0.01621(8) 0.01393(8) 0.01706(8) 0.00157(6) 0.00402(5) 0.00237(6)
O1 0.0314(7) 0.0493(9) 0.0323(7) -0.0183(6) -0.0021(5) 0.0009(6)
C9 0.0185(7) 0.0199(7) 0.0166(6) 0.0009(5) 0.0032(5) -0.0003(6)
C2 0.0167(7) 0.0216(7) 0.0181(7) -0.0012(6) 0.0017(5) 0.0017(6)
C4 0.0212(7) 0.0172(7) 0.0176(6) 0.0000(5) 0.0051(5) -0.0020(6)
C1 0.0182(7) 0.0162(6) 0.0173(6) 0.0024(5) 0.0039(5) 0.0011(5)
C21 0.0179(7) 0.0142(6) 0.0185(6) -0.0005(5) 0.0036(5) 0.0025(5)
C3 0.0180(7) 0.0214(7) 0.0206(7) 0.0003(6) 0.0043(6) 0.0038(6)
C15 0.0148(6) 0.0167(7) 0.0246(7) 0.0042(6) 0.0046(5) 0.0028(5)
C16 0.0216(7) 0.0229(8) 0.0238(7) 0.0029(6) 0.0014(6) 0.0015(6)
C22 0.0204(7) 0.0179(7) 0.0205(7) -0.0005(6) 0.0057(6) -0.0013(6)
C10 0.0274(8) 0.0201(7) 0.0273(8) 0.0020(6) 0.0053(6) 0.0010(6)
C26 0.0224(8) 0.0240(8) 0.0245(8) 0.0043(6) 0.0051(6) -0.0022(6)
C23 0.0300(8) 0.0210(7) 0.0192(7) 0.0028(6) 0.0039(6) 0.0019(6)
C5 0.0195(7) 0.0233(7) 0.0181(7) 0.0016(6) 0.0001(5) -0.0013(6)
C24 0.0250(8) 0.0275(8) 0.0232(8) 0.0020(7) -0.0028(6) 0.0040(7)
C19 0.0301(8) 0.0185(7) 0.0372(9) 0.0017(7) 0.0148(7) 0.0047(7)
C6 0.0178(7) 0.0221(7) 0.0213(7) 0.0032(6) 0.0022(6) 0.0047(6)
C25 0.0197(7) 0.0320(9) 0.0322(9) 0.0013(7) 0.0008(6) -0.0040(7)
C7 0.0283(8) 0.0233(8) 0.0217(7) -0.0026(6) 0.0068(6) -0.0029(6)
C20 0.0277(8) 0.0185(7) 0.0263(8) 0.0038(6) 0.0125(6) 0.0033(6)
C17 0.0279(8) 0.0273(9) 0.0287(8) 0.0123(7) 0.0014(7) 0.0032(7)
C14 0.0240(8) 0.0219(8) 0.0484(11) 0.0023(7) 0.0138(8) 0.0027(6)
C11 0.0367(10) 0.0270(8) 0.0304(9) 0.0020(7) 0.0059(7) -0.0122(7)
C18 0.0270(8) 0.0188(7) 0.0425(10) 0.0109(7) 0.0094(7) 0.0072(6)
C12 0.0245(8) 0.0444(11) 0.0308(9) 0.0039(8) 0.0068(7) -0.0100(8)
C13 0.0227(9) 0.0398(11) 0.0521(12) 0.0036(9) 0.0141(8) 0.0034(8)
C8 0.0573(13) 0.0348(10) 0.0291(9) -0.0101(8) -0.0009(9) 0.0198(10)

loop_
_atom_type_symbol
_atom_type_description
_atom_type_scat_dispersion_real
_atom_type_scat_dispersion_imag
_atom_type_scat_source
C C 0.0033 0.0016 'International Tables Vol C Tables 4.2.6.8 and 6.1.1.4'
H H 0.0000 0.0000 'International Tables Vol C Tables 4.2.6.8 and 6.1.1.4'
Ge Ge 0.1547 1.8001 'International Tables Vol C Tables 4.2.6.8 and 6.1.1.4'
O O 0.0106 0.0060 'International Tables Vol C Tables 4.2.6.8 and 6.1.1.4'

loop_
_geom_angle_atom_site_label_1
_geom_angle_atom_site_label_2
_geom_angle_atom_site_label_3
_geom_angle
_geom_angle_site_symmetry_1
_geom_angle_site_symmetry_3
_geom_angle_publ_flag
C9 Ge1 C1 105.05(6) . . ?
C21 Ge1 C9 111.57(6) . . ?
C21 Ge1 C1 108.90(6) . . ?
C21 Ge1 C15 110.55(6) . . ?
C15 Ge1 C9 108.75(6) . . ?
C15 Ge1 C1 111.92(6) . . ?
C10 C9 Ge1 120.53(12) . . ?
C14 C9 Ge1 121.50(12) . . ?
C14 C9 C10 117.80(15) . . ?
C1 C2 H2 119.4 . . ?
C3 C2 H2 119.4 . . ?
C3 C2 C1 121.19(14) . . ?
C3 C4 C5 119.33(14) . . ?
C3 C4 C7 122.20(14) . . ?
C5 C4 C7 118.41(14) . . ?
C2 C1 Ge1 122.23(11) . . ?
C2 C1 C6 118.14(13) . . ?
C6 C1 Ge1 119.40(11) . . ?
C22 C21 Ge1 121.48(11) . . ?
C26 C21 Ge1 120.25(11) . . ?
C26 C21 C22 118.26(14) . . ?
C2 C3 C4 120.04(14) . . ?
C2 C3 H3 120.0 . . ?
C4 C3 H3 120.0 . . ?
C16 C15 Ge1 121.55(12) . . ?
C20 C15 Ge1 119.83(11) . . ?
C20 C15 C16 118.52(14) . . ?
C15 C16 H16 119.8 . . ?
C17 C16 C15 120.44(16) . . ?
C17 C16 H16 119.8 . . ?
C21 C22 H22 119.6 . . ?
C23 C22 C21 120.76(14) . . ?
C23 C22 H22 119.6 . . ?
C9 C10 H10 119.5 . . ?
C11 C10 C9 121.09(16) . . ?
C11 C10 H10 119.5 . . ?
C21 C26 H26 119.6 . . ?
C25 C26 C21 120.87(15) . . ?
C25 C26 H26 119.6 . . ?
C22 C23 H23 120.0 . . ?
C24 C23 C22 120.08(15) . . ?
C24 C23 H23 120.0 . . ?
C4 C5 H5 119.9 . . ?
C6 C5 C4 120.28(14) . . ?
C6 C5 H5 119.9 . . ?
C23 C24 H24 120.0 . . ?
C23 C24 C25 120.05(15) . . ?
C25 C24 H24 120.0 . . ?
C20 C19 H19 120.1 . . ?
C18 C19 H19 120.1 . . ?
C18 C19 C20 119.88(16) . . ?
C1 C6 H6 119.6 . . ?
C5 C6 C1 120.89(14) . . ?
C5 C6 H6 119.6 . . ?
C26 C25 H25 120.0 . . ?
C24 C25 C26 119.97(16) . . ?
C24 C25 H25 120.0 . . ?
O1 C7 C4 119.99(15) . . ?
O1 C7 C8 120.73(15) . . ?
C8 C7 C4 119.27(14) . . ?
C15 C20 H20 119.6 . . ?
C19 C20 C15 120.86(15) . . ?
C19 C20 H20 119.6 . . ?
C16 C17 H17 119.8 . . ?
C18 C17 C16 120.30(16) . . ?
C18 C17 H17 119.8 . . ?
C9 C14 H14 119.6 . . ?
C9 C14 C13 120.89(16) . . ?
C13 C14 H14 119.6 . . ?
C10 C11 H11 119.8 . . ?
C12 C11 C10 120.33(16) . . ?
C12 C11 H11 119.8 . . ?
C19 C18 H18 120.0 . . ?
C17 C18 C19 119.98(15) . . ?
C17 C18 H18 120.0 . . ?
C11 C12 H12 120.3 . . ?
C11 C12 C13 119.49(17) . . ?
C13 C12 H12 120.3 . . ?
C14 C13 H13 119.8 . . ?
C12 C13 C14 120.40(17) . . ?
C12 C13 H13 119.8 . . ?
C7 C8 H8A 109.5 . . ?
C7 C8 H8B 109.5 . . ?
C7 C8 H8C 109.5 . . ?
H8A C8 H8B 109.5 . . ?
H8A C8 H8C 109.5 . . ?
H8B C8 H8C 109.5 . . ?

loop_
_geom_bond_atom_site_label_1
_geom_bond_atom_site_label_2
_geom_bond_distance
_geom_bond_site_symmetry_2
_geom_bond_publ_flag
Ge1 C9 1.9496(15) . ?
Ge1 C1 1.9520(14) . ?
Ge1 C21 1.9451(15) . ?
Ge1 C15 1.9464(15) . ?
O1 C7 1.214(2) . ?
C9 C10 1.394(2) . ?
C9 C14 1.389(2) . ?
C2 H2 0.9500 . ?
C2 C1 1.391(2) . ?
C2 C3 1.390(2) . ?
C4 C3 1.391(2) . ?
C4 C5 1.393(2) . ?
C4 C7 1.500(2) . ?
C1 C6 1.402(2) . ?
C21 C22 1.400(2) . ?
C21 C26 1.395(2) . ?
C3 H3 0.9500 . ?
C15 C16 1.396(2) . ?
C15 C20 1.395(2) . ?
C16 H16 0.9500 . ?
C16 C17 1.394(2) . ?
C22 H22 0.9500 . ?
C22 C23 1.391(2) . ?
C10 H10 0.9500 . ?
C10 C11 1.389(2) . ?
C26 H26 0.9500 . ?
C26 C25 1.390(2) . ?
C23 H23 0.9500 . ?
C23 C24 1.379(2) . ?
C5 H5 0.9500 . ?
C5 C6 1.384(2) . ?
C24 H24 0.9500 . ?
C24 C25 1.387(2) . ?
C19 H19 0.9500 . ?
C19 C20 1.394(2) . ?
C19 C18 1.384(2) . ?
C6 H6 0.9500 . ?
C25 H25 0.9500 . ?
C7 C8 1.489(3) . ?
C20 H20 0.9500 . ?
C17 H17 0.9500 . ?
C17 C18 1.382(3) . ?
C14 H14 0.9500 . ?
C14 C13 1.393(2) . ?
C11 H11 0.9500 . ?
C11 C12 1.375(3) . ?
C18 H18 0.9500 . ?
C12 H12 0.9500 . ?
C12 C13 1.378(3) . ?
C13 H13 0.9500 . ?
C8 H8A 0.9800 . ?
C8 H8B 0.9800 . ?
C8 H8C 0.9800 . ?

loop_
_geom_torsion_atom_site_label_1
_geom_torsion_atom_site_label_2
_geom_torsion_atom_site_label_3
_geom_torsion_atom_site_label_4
_geom_torsion
_geom_torsion_site_symmetry_1
_geom_torsion_site_symmetry_2
_geom_torsion_site_symmetry_3
_geom_torsion_site_symmetry_4
_geom_torsion_publ_flag
Ge1 C9 C10 C11 -175.70(13) . . . . ?
Ge1 C9 C14 C13 175.07(15) . . . . ?
Ge1 C1 C6 C5 -172.90(12) . . . . ?
Ge1 C21 C22 C23 179.11(11) . . . . ?
Ge1 C21 C26 C25 -178.16(13) . . . . ?
Ge1 C15 C16 C17 176.72(12) . . . . ?
Ge1 C15 C20 C19 -175.54(13) . . . . ?
C9 C10 C11 C12 0.5(3) . . . . ?
C9 C14 C13 C12 0.7(3) . . . . ?
C2 C1 C6 C5 1.7(2) . . . . ?
C4 C5 C6 C1 1.5(2) . . . . ?
C1 C2 C3 C4 1.2(2) . . . . ?
C21 C22 C23 C24 -0.9(2) . . . . ?
C21 C26 C25 C24 -1.0(3) . . . . ?
C3 C2 C1 Ge1 171.41(11) . . . . ?
C3 C2 C1 C6 -3.0(2) . . . . ?
C3 C4 C5 C6 -3.4(2) . . . . ?
C3 C4 C7 O1 -173.12(16) . . . . ?
C3 C4 C7 C8 8.0(2) . . . . ?
C15 C16 C17 C18 -1.0(3) . . . . ?
C16 C15 C20 C19 0.9(2) . . . . ?
C16 C17 C18 C19 0.4(3) . . . . ?
C22 C21 C26 C25 0.5(2) . . . . ?
C22 C23 C24 C25 0.4(3) . . . . ?
C10 C9 C14 C13 -0.2(3) . . . . ?
C10 C11 C12 C13 0.0(3) . . . . ?
C26 C21 C22 C23 0.5(2) . . . . ?
C23 C24 C25 C26 0.6(3) . . . . ?
C5 C4 C3 C2 2.1(2) . . . . ?
C5 C4 C7 O1 9.7(2) . . . . ?
C5 C4 C7 C8 -169.13(17) . . . . ?
C7 C4 C3 C2 -175.06(14) . . . . ?
C7 C4 C5 C6 173.86(14) . . . . ?
C20 C15 C16 C17 0.4(2) . . . . ?
C20 C19 C18 C17 0.8(3) . . . . ?
C14 C9 C10 C11 -0.4(2) . . . . ?
C11 C12 C13 C14 -0.6(3) . . . . ?
C18 C19 C20 C15 -1.5(3) . . . . ?
